data_1533496
loop_
_publ_author_name
'Grupe, S.'
'Wickleder, M.S.'

_publ_section_title
;
 Der (U Cl3)-Typ mit komplexen Anionen und seine Additions - Substitutions
 - Variante: Synthese und Kristallstruktur von Nd (Cl O4)3 und Na0.75
 Nd0.75 (Re O4)3
;
_journal_name_full 'Zeitschrift fuer Anorganische und Allgemeine Chemie'
_journal_page_first 955
_journal_page_last 958
_journal_volume 629
_journal_year 2003
_chemical_formula_sum 'Na0.855 Nd0.709 O12 Re3'
_chemical_name_systematic 'Na0.564 (Nd0.709 Na0.291) (Re O4)3'
_space_group_IT_number 176
_symmetry_space_group_name_Hall '-P 6c'
_symmetry_space_group_name_H-M 'P 63/m'
_cell_angle_alpha 90
_cell_angle_beta 90
_cell_angle_gamma 120
_cell_formula_units_Z 2
_cell_length_a 10
_cell_length_b 10
_cell_length_c 6.3608
_cell_volume 550.861
_citation_journal_id_ASTM ZAACAB
_cod_data_source_file Grupe_ZAACAB_2003_1105.cif
_cod_data_source_block Na0.855Nd0.709O12Re3
_cod_original_cell_volume 550.8615
_cod_database_code 1533496

loop_
_symmetry_equiv_pos_as_xyz
x,y,z
x-y,x,z+1/2
-y,x-y,z
-x,-y,z+1/2
-x+y,-x,z
y,-x+y,z+1/2
-x,-y,-z
-x+y,-x,-z-1/2
y,-x+y,-z
x,y,-z-1/2
x-y,x,-z
-y,x-y,-z-1/2

loop_
_atom_site_label
_atom_site_type_symbol
_atom_site_fract_x
_atom_site_fract_y
_atom_site_fract_z
_atom_site_occupancy
_atom_site_U_iso_or_equiv
O3 O-2 0.1995 0.1787 0.25 1 0.0
Nd1 Nd+3 0.3333 0.6667 0.25 0.7092 0.0
O1 O-2 0.4423 0.486 0.25 1 0.0
Re1 Re+7 0.39392 0.2949 0.25 1 0.0
Na1 Na+1 0.3333 0.6667 0.25 0.291 0.0
O2 O-2 0.4675 0.2556 0.4701 1 0.0
Na2 Na+1 0 0 0 0.564 0.0
